data_7032499
loop_
_publ_author_name
'Pop, Alexandra'
'Wang, Lingfang'
'Dorcet, Vincent'
'Roisnel, Thierry'
'Carpentier, Jean-Fran\,cois'
'Silvestru, Anca'
'Sarazin, Yann'

_publ_section_title
;
 On the coordination chemistry of organochalcogenolates R(NMe2)^E(-) and
 R(NMe2)^E^O(-) (E = S, Se) onto lead(ii) and lighter divalent tetrel
 elements.
;
_journal_issue 43
_journal_name_full 'Dalton transactions (Cambridge, England : 2003)'
_journal_page_first 16459
_journal_page_last 16474
_journal_paper_doi 10.1039/c4dt02252a
_journal_volume 43
_journal_year 2014
_chemical_absolute_configuration ad
_chemical_compound_source 'synthesis as described'
_chemical_formula_moiety '2(C36 H2 B2 F30 N),C26 H40 N2 O2 Pb2 Se2,7(C H2 Cl2)'
_chemical_formula_sum 'C105 H58 B4 Cl14 F60 N4 O2 Pb2 Se2'
_chemical_formula_weight 3659.39
_chemical_name_systematic
;
 ?
;
_space_group_IT_number 4
_symmetry_cell_setting monoclinic
_symmetry_Int_Tables_number 4
_symmetry_space_group_name_Hall 'P 2yb'
_symmetry_space_group_name_H-M 'P 1 21 1'
_atom_sites_solution_hydrogens geom
_atom_sites_solution_primary direct
_atom_sites_solution_secondary difmap
_audit_conform_dict_location ftp://ftp.iucr.org/pub/cif_core.dic
_audit_conform_dict_name cif_core.dic
_audit_conform_dict_version 2.3
_audit_creation_date 2014-08-21T17:11:18-00:00
_audit_creation_method 'WinGX routine CIF_UPDATE'
_cell_angle_alpha 90
_cell_angle_beta 90.138(2)
_cell_angle_gamma 90
_cell_formula_units_Z 2
_cell_length_a 11.9038(6)
_cell_length_b 14.3044(7)
_cell_length_c 32.5897(18)
_cell_measurement_reflns_used 9945
_cell_measurement_temperature 150(2)
_cell_measurement_theta_max 24.97
_cell_measurement_theta_min 2.31
_cell_measurement_wavelength 0.71073
_cell_volume 5549.3(5)
_computing_cell_refinement 'Bruker APEX2 (Bruker, 2006)'
_computing_data_collection 'Bruker APEX2 (Bruker, 2006)'
_computing_data_reduction 'Bruker APEX2 (Bruker, 2006)'
_computing_molecular_graphics 'Ortep-3 for Windows (Farrugia, 1997)'
_computing_publication_material
;
           WinGX publication routines (Farrugia, 2012),
           CRYSCAL (T. Roisnel, local program)
;
_computing_structure_refinement 'SHELXL-97 (Sheldrick, 1997)'
_computing_structure_solution 'SIR97 (Altomare et al., 1999)'
_diffrn_ambient_temperature 150(2)
_diffrn_detector 'CCD plate'
_diffrn_measured_fraction_theta_full 0.996
_diffrn_measured_fraction_theta_max 0.996
_diffrn_measurement_device_type 'APEXII, Bruker-AXS'
_diffrn_measurement_method 'CCD rotation images, thin slices'
_diffrn_radiation_monochromator graphite
_diffrn_radiation_probe x-ray
_diffrn_radiation_type MoK\a
_diffrn_radiation_wavelength 0.71073
_diffrn_reflns_av_R_equivalents 0.0512
_diffrn_reflns_av_unetI/netI 0.0973
_diffrn_reflns_limit_h_max 15
_diffrn_reflns_limit_h_min -15
_diffrn_reflns_limit_k_max 18
_diffrn_reflns_limit_k_min -18
_diffrn_reflns_limit_l_max 42
_diffrn_reflns_limit_l_min -42
_diffrn_reflns_number 49272
_diffrn_reflns_theta_full 27.48
_diffrn_reflns_theta_max 27.48
_diffrn_reflns_theta_min 2.91
_exptl_absorpt_coefficient_mu 4.181
_exptl_absorpt_correction_T_max 0.471
_exptl_absorpt_correction_T_min 0.334
_exptl_absorpt_correction_type multi-scan
_exptl_absorpt_process_details
;
  [Sheldrick, G.M. (2002). SADABS Bruker AXS Inc., Madison, Wisconsin, USA]
;
_exptl_crystal_colour colourless
_exptl_crystal_density_diffrn 1.834
_exptl_crystal_density_method 'not measured'
_exptl_crystal_description prism
_exptl_crystal_F_000 3524
_exptl_crystal_size_max 0.53
_exptl_crystal_size_mid 0.31
_exptl_crystal_size_min 0.18
_platon_squeeze_details
;
;
_refine_diff_density_max 1.541
_refine_diff_density_min -2.065
_refine_diff_density_rms 0.195
_refine_ls_abs_structure_details 'Flack H D (1983), Acta Cryst. A39, 876-881'
_refine_ls_abs_structure_Flack 0.039(6)
_refine_ls_extinction_method none
_refine_ls_goodness_of_fit_ref 1.021
_refine_ls_hydrogen_treatment constr
_refine_ls_matrix_type full
_refine_ls_number_parameters 722
_refine_ls_number_reflns 25119
_refine_ls_number_restraints 4
_refine_ls_restrained_S_all 1.021
_refine_ls_R_factor_all 0.0673
_refine_ls_R_factor_gt 0.0604
_refine_ls_shift/su_max 0.001
_refine_ls_shift/su_mean 0
_refine_ls_structure_factor_coef Fsqd
_refine_ls_weighting_details 'calc w=1/[\s^2^(Fo^2^)+(0.0986P)^2^+0.0000P] where P=(Fo^2^+2Fc^2^)/3'
_refine_ls_weighting_scheme calc
_refine_ls_wR_factor_gt 0.1561
_refine_ls_wR_factor_ref 0.1612
_reflns_number_gt 22512
_reflns_number_total 25119
_reflns_threshold_expression >2sigma(I)
_cod_data_source_file c4dt02252a2.cif
_cod_data_source_block WLF033
_cod_depositor_comments 'Adding full bibliography for 7032488--7032503.cif.'
_cod_original_sg_symbol_H-M 'P 21'
_cod_database_code 7032499

loop_
_symmetry_equiv_pos_as_xyz
'x, y, z'
'-x, y+1/2, -z'

loop_
_atom_site_label
_atom_site_type_symbol
_atom_site_fract_x
_atom_site_fract_y
_atom_site_fract_z
_atom_site_U_iso_or_equiv
_atom_site_adp_type
_atom_site_occupancy
_atom_site_symmetry_multiplicity
_atom_site_calc_flag
_atom_site_refinement_flags
Pb1 Pb 0.79410(3) 0.08597(3) 0.720867(12) 0.01820(9) Uani 1 1 d .
Pb2 Pb 0.95150(3) 0.00953(3) 0.815696(12) 0.01879(9) Uani 1 1 d .
Se1 Se 0.57415(9) -0.03118(8) 0.72693(3) 0.0202(2) Uani 1 1 d .
Se2 Se 1.19102(9) -0.04065(8) 0.78119(4) 0.0214(2) Uani 1 1 d .
C201 C 0.6861(10) 0.0182(10) 0.8501(4) 0.0276(10) Uani 1 1 d .
H20A H 0.7077 -0.0474 0.8537 0.041 Uiso 1 1 calc R
H20B H 0.6159 0.0303 0.8648 0.041 Uiso 1 1 calc R
H20C H 0.7455 0.0586 0.861 0.041 Uiso 1 1 calc R
C202 C 0.6694(10) 0.0386(9) 0.8047(4) 0.0276(10) Uani 1 1 d D
C203 C 0.6351(10) 0.1397(9) 0.7998(4) 0.0276(10) Uani 1 1 d D
H20D H 0.6226 0.1534 0.7706 0.041 Uiso 1 1 calc R
H20E H 0.6947 0.1803 0.8104 0.041 Uiso 1 1 calc R
H20F H 0.5656 0.1511 0.815 0.041 Uiso 1 1 calc R
C204 C 0.5846(10) -0.0282(10) 0.7868(4) 0.0276(10) Uani 1 1 d .
H20G H 0.5097 -0.0119 0.7978 0.033 Uiso 1 1 calc R
H20H H 0.603 -0.0919 0.7965 0.033 Uiso 1 1 calc R
C205 C 0.6405(11) -0.1539(9) 0.7176(4) 0.0276(11) Uani 1 1 d .
C206 C 0.6052(11) -0.2272(9) 0.7415(4) 0.0276(11) Uani 1 1 d .
H206 H 0.551 -0.2172 0.7624 0.033 Uiso 1 1 calc R
C207 C 0.6496(11) -0.3177(9) 0.7349(4) 0.0276(11) Uani 1 1 d .
H207 H 0.6345 -0.3676 0.7534 0.033 Uiso 1 1 calc R
C208 C 0.7148(11) -0.3303(9) 0.7013(4) 0.0276(11) Uani 1 1 d .
H208 H 0.7388 -0.3919 0.6949 0.033 Uiso 1 1 calc R
C209 C 0.7487(11) -0.2573(9) 0.6756(4) 0.0276(11) Uani 1 1 d .
H209 H 0.8004 -0.2684 0.654 0.033 Uiso 1 1 calc R
C210 C 0.7053(11) -0.1681(8) 0.6822(4) 0.0276(11) Uani 1 1 d D
C211 C 0.7426(10) -0.0913(8) 0.6529(4) 0.0251(9) Uani 1 1 d D
H21A H 0.6765 -0.0515 0.6469 0.03 Uiso 1 1 calc R
H21B H 0.7652 -0.1212 0.6268 0.03 Uiso 1 1 calc R
C212 C 0.8580(11) 0.0314(9) 0.6307(4) 0.0251(9) Uani 1 1 d .
H21C H 0.794 0.0735 0.6267 0.038 Uiso 1 1 calc R
H21D H 0.8669 -0.0082 0.6063 0.038 Uiso 1 1 calc R
H21E H 0.9264 0.0683 0.6349 0.038 Uiso 1 1 calc R
C213 C 0.9352(11) -0.0864(9) 0.6749(4) 0.0251(9) Uani 1 1 d .
H21F H 0.9971 -0.0477 0.6853 0.038 Uiso 1 1 calc R
H21G H 0.9585 -0.1174 0.6495 0.038 Uiso 1 1 calc R
H21H H 0.9157 -0.1336 0.6955 0.038 Uiso 1 1 calc R
C251 C 1.0562(11) 0.1729(10) 0.7030(4) 0.0276(10) Uani 1 1 d .
H25A H 1.0454 0.1272 0.6809 0.041 Uiso 1 1 calc R
H25B H 1.1238 0.2099 0.6976 0.041 Uiso 1 1 calc R
H25C H 0.9908 0.2143 0.7044 0.041 Uiso 1 1 calc R
C252 C 1.0702(10) 0.1198(10) 0.7452(4) 0.0276(10) Uani 1 1 d .
C253 C 1.0806(10) 0.1889(10) 0.7789(4) 0.0276(10) Uani 1 1 d .
H25D H 1.0784 0.1565 0.8053 0.041 Uiso 1 1 calc R
H25E H 1.0182 0.2335 0.7773 0.041 Uiso 1 1 calc R
H25F H 1.152 0.2225 0.7763 0.041 Uiso 1 1 calc R
C254 C 1.1738(10) 0.0579(9) 0.7394(4) 0.0276(10) Uani 1 1 d .
H25G H 1.2417 0.0979 0.7398 0.033 Uiso 1 1 calc R
H25H H 1.1695 0.0281 0.712 0.033 Uiso 1 1 calc R
C255 C 1.1498(11) -0.1465(9) 0.7483(4) 0.0295(11) Uani 1 1 d .
C256 C 1.1839(11) -0.1539(9) 0.7093(4) 0.0295(11) Uani 1 1 d .
H256 H 1.2311 -0.1069 0.6981 0.035 Uiso 1 1 calc R
C257 C 1.1510(11) -0.2301(9) 0.6844(5) 0.0295(11) Uani 1 1 d .
H257 H 1.1755 -0.2333 0.6568 0.035 Uiso 1 1 calc R
C258 C 1.0854(11) -0.2978(9) 0.6996(4) 0.0295(11) Uani 1 1 d .
H258 H 1.0612 -0.3475 0.6824 0.035 Uiso 1 1 calc R
C259 C 1.0535(11) -0.2955(9) 0.7397(4) 0.0295(11) Uani 1 1 d .
H259 H 1.0118 -0.346 0.7508 0.035 Uiso 1 1 calc R
C260 C 1.0825(11) -0.2171(9) 0.7651(4) 0.0295(11) Uani 1 1 d .
C261 C 1.0475(11) -0.2185(9) 0.8114(4) 0.0251(9) Uani 1 1 d .
H26A H 1.0335 -0.2841 0.8197 0.03 Uiso 1 1 calc R
H26B H 1.1109 -0.1947 0.8281 0.03 Uiso 1 1 calc R
C262 C 0.8448(11) -0.2071(9) 0.7978(4) 0.0251(9) Uani 1 1 d .
H26C H 0.778 -0.1686 0.8025 0.038 Uiso 1 1 calc R
H26D H 0.8316 -0.2704 0.8083 0.038 Uiso 1 1 calc R
H26E H 0.8602 -0.2101 0.7683 0.038 Uiso 1 1 calc R
C263 C 0.9306(4) -0.1767(3) 0.86608(13) 0.0251(9) Uani 1 1 d .
H26F H 0.8651 -0.1407 0.875 0.038 Uiso 1 1 calc R
H26G H 0.9975 -0.155 0.8809 0.038 Uiso 1 1 calc R
H26H H 0.9184 -0.2432 0.8718 0.038 Uiso 1 1 calc R
N201 N 0.8381(4) -0.0277(3) 0.66678(13) 0.0251(9) Uani 1 1 d RD
N202 N 0.9477(4) -0.1631(3) 0.82047(13) 0.0251(9) Uani 1 1 d R
O1 O 0.7772(4) 0.0218(3) 0.78435(13) 0.0239(12) Uani 1 1 d R
O2 O 0.9639(4) 0.0519(3) 0.74907(13) 0.0239(12) Uani 1 1 d R
C1 C 0.4748(10) 0.5814(10) 0.6117(4) 0.0245(10) Uani 1 1 d .
C2 C 0.4323(11) 0.6087(8) 0.6498(4) 0.0245(10) Uani 1 1 d .
C3 C 0.4280(11) 0.6992(9) 0.6642(4) 0.0245(10) Uani 1 1 d .
C4 C 0.4576(11) 0.7733(9) 0.6391(4) 0.0245(10) Uani 1 1 d .
C5 C 0.5033(11) 0.7540(9) 0.6013(4) 0.0245(10) Uani 1 1 d .
C6 C 0.5060(11) 0.6595(9) 0.5883(4) 0.0245(10) Uani 1 1 d .
C11 C 0.3693(12) 0.4904(9) 0.5553(4) 0.0298(11) Uani 1 1 d .
C12 C 0.2635(11) 0.5077(10) 0.5688(4) 0.0298(11) Uani 1 1 d .
C13 C 0.1693(11) 0.5267(9) 0.5434(4) 0.0298(11) Uani 1 1 d .
C14 C 0.1854(11) 0.5222(9) 0.4994(4) 0.0298(11) Uani 1 1 d .
C15 C 0.2960(11) 0.5077(10) 0.4837(4) 0.0298(11) Uani 1 1 d .
C16 C 0.3817(11) 0.4952(9) 0.5118(4) 0.0298(11) Uani 1 1 d .
C21 C 0.4449(11) 0.3967(9) 0.6234(4) 0.0248(10) Uani 1 1 d .
C22 C 0.5111(10) 0.3842(9) 0.6569(4) 0.0248(10) Uani 1 1 d .
C23 C 0.4975(10) 0.3173(9) 0.6856(4) 0.0248(10) Uani 1 1 d .
C24 C 0.4140(10) 0.2497(9) 0.6804(4) 0.0248(10) Uani 1 1 d .
C25 C 0.3424(11) 0.2546(9) 0.6475(4) 0.0248(10) Uani 1 1 d .
C26 C 0.3587(10) 0.3258(9) 0.6194(4) 0.0248(10) Uani 1 1 d .
C31 C 0.7161(10) 0.3757(9) 0.5137(4) 0.0231(10) Uani 1 1 d .
C32 C 0.7184(10) 0.3073(9) 0.4840(4) 0.0231(10) Uani 1 1 d .
C33 C 0.7665(10) 0.3174(9) 0.4459(4) 0.0231(10) Uani 1 1 d .
C34 C 0.8063(10) 0.3979(9) 0.4343(4) 0.0231(10) Uani 1 1 d .
C35 C 0.8140(10) 0.4747(9) 0.4632(4) 0.0231(10) Uani 1 1 d .
C36 C 0.7677(10) 0.4587(9) 0.5016(4) 0.0231(10) Uani 1 1 d .
C41 C 0.5942(10) 0.2740(8) 0.5709(4) 0.0218(10) Uani 1 1 d .
C42 C 0.6087(10) 0.2166(8) 0.6037(4) 0.0218(10) Uani 1 1 d .
C43 C 0.5398(10) 0.1358(8) 0.6104(4) 0.0218(10) Uani 1 1 d .
C44 C 0.4555(10) 0.1128(8) 0.5831(4) 0.0218(10) Uani 1 1 d .
C45 C 0.4392(10) 0.1717(8) 0.5499(4) 0.0218(10) Uani 1 1 d .
C46 C 0.5060(10) 0.2493(8) 0.5437(4) 0.0218(10) Uani 1 1 d .
C51 C 0.7881(10) 0.3725(8) 0.5892(4) 0.0223(10) Uani 1 1 d .
C52 C 0.8297(10) 0.4436(8) 0.6129(4) 0.0223(10) Uani 1 1 d .
C53 C 0.9330(10) 0.4417(8) 0.6322(4) 0.0223(10) Uani 1 1 d .
C54 C 1.0027(10) 0.3650(8) 0.6273(4) 0.0223(10) Uani 1 1 d .
C55 C 0.9635(10) 0.2908(8) 0.6040(4) 0.0223(10) Uani 1 1 d .
C56 C 0.8603(10) 0.2969(8) 0.5865(4) 0.0223(10) Uani 1 1 d .
N1 N 0.5922(7) 0.4620(6) 0.5701(3) 0.0138(17) Uani 1 1 d .
H1A H 0.588 0.4902 0.5448 0.017 Uiso 1 1 calc R
H1B H 0.6394 0.4993 0.5854 0.017 Uiso 1 1 calc R
F2 F 0.3981(7) 0.5457(5) 0.6766(2) 0.0342(8) Uani 1 1 d .
F3 F 0.3881(7) 0.7186(5) 0.7014(2) 0.0342(8) Uani 1 1 d .
F4 F 0.4502(8) 0.8623(5) 0.6518(2) 0.0342(8) Uani 1 1 d .
F5 F 0.5342(8) 0.8224(5) 0.5769(2) 0.0342(8) Uani 1 1 d .
F6 F 0.5439(8) 0.6473(5) 0.5496(2) 0.0342(8) Uani 1 1 d .
F12 F 0.2378(6) 0.5123(7) 0.6092(2) 0.0385(8) Uani 1 1 d .
F13 F 0.0659(7) 0.5417(6) 0.5581(3) 0.0385(8) Uani 1 1 d .
F14 F 0.1000(7) 0.5419(6) 0.4751(3) 0.0385(8) Uani 1 1 d .
F15 F 0.3112(7) 0.5088(7) 0.4449(2) 0.0385(8) Uani 1 1 d .
F16 F 0.4831(7) 0.4835(6) 0.4952(3) 0.0385(8) Uani 1 1 d .
F22 F 0.5971(7) 0.4445(6) 0.6637(3) 0.0376(8) Uani 1 1 d .
F23 F 0.5668(7) 0.3079(6) 0.7197(3) 0.0376(8) Uani 1 1 d .
F24 F 0.4012(7) 0.1818(6) 0.7094(3) 0.0376(8) Uani 1 1 d .
F25 F 0.2664(7) 0.1916(6) 0.6413(3) 0.0376(8) Uani 1 1 d .
F26 F 0.2917(8) 0.3232(6) 0.5877(3) 0.0376(8) Uani 1 1 d .
F32 F 0.6777(7) 0.2188(5) 0.4923(2) 0.0297(7) Uani 1 1 d .
F33 F 0.7672(7) 0.2445(5) 0.4191(2) 0.0297(7) Uani 1 1 d .
F34 F 0.8561(7) 0.4127(5) 0.3969(2) 0.0297(7) Uani 1 1 d .
F35 F 0.8601(7) 0.5543(5) 0.4538(2) 0.0297(7) Uani 1 1 d .
F36 F 0.7776(6) 0.5294(5) 0.5276(2) 0.0297(7) Uani 1 1 d .
F42 F 0.6861(6) 0.2315(5) 0.6330(2) 0.0289(7) Uani 1 1 d .
F43 F 0.5602(6) 0.0810(6) 0.6437(2) 0.0289(7) Uani 1 1 d .
F44 F 0.3938(6) 0.0383(5) 0.5891(2) 0.0289(7) Uani 1 1 d .
F45 F 0.3523(6) 0.1511(5) 0.5238(2) 0.0289(7) Uani 1 1 d .
F46 F 0.4798(6) 0.3034(5) 0.5125(2) 0.0289(7) Uani 1 1 d .
F52 F 0.7702(7) 0.5236(6) 0.6184(3) 0.0375(8) Uani 1 1 d .
F53 F 0.9693(7) 0.5179(6) 0.6541(2) 0.0375(8) Uani 1 1 d .
F54 F 1.1008(7) 0.3611(6) 0.6460(3) 0.0375(8) Uani 1 1 d .
F55 F 1.0290(7) 0.2167(6) 0.6003(3) 0.0375(8) Uani 1 1 d .
F56 F 0.8280(7) 0.2205(6) 0.5641(3) 0.0375(8) Uani 1 1 d .
B1 B 0.4670(11) 0.4821(8) 0.5903(4) 0.0174(17) Uani 1 1 d .
B2 B 0.6665(11) 0.3698(8) 0.5616(4) 0.0174(17) Uani 1 1 d .
C61 C 0.4253(9) 0.2764(8) 0.9012(3) 0.0174(9) Uani 1 1 d .
C62 C 0.4621(10) 0.2020(8) 0.9232(3) 0.0174(9) Uani 1 1 d .
C63 C 0.4525(10) 0.1100(7) 0.9133(3) 0.0174(9) Uani 1 1 d .
C64 C 0.3954(9) 0.0852(9) 0.8762(3) 0.0174(9) Uani 1 1 d .
C65 C 0.3591(10) 0.1589(8) 0.8522(3) 0.0174(9) Uani 1 1 d .
C66 C 0.3731(10) 0.2513(8) 0.8651(3) 0.0174(9) Uani 1 1 d .
C71 C 0.3370(10) 0.3841(9) 0.9563(4) 0.0234(10) Uani 1 1 d .
C72 C 0.3505(10) 0.3807(9) 0.9983(4) 0.0234(10) Uani 1 1 d .
C73 C 0.2649(10) 0.3707(9) 1.0274(4) 0.0234(10) Uani 1 1 d .
C74 C 0.1547(10) 0.3578(9) 1.0126(4) 0.0234(10) Uani 1 1 d .
C75 C 0.1336(10) 0.3591(9) 0.9725(4) 0.0234(10) Uani 1 1 d .
C76 C 0.2250(10) 0.3736(9) 0.9453(4) 0.0234(10) Uani 1 1 d .
C81 C 0.4101(10) 0.4644(9) 0.8837(4) 0.0239(10) Uani 1 1 d .
C82 C 0.4701(10) 0.4607(8) 0.8478(4) 0.0239(10) Uani 1 1 d .
C83 C 0.4581(10) 0.5184(9) 0.8151(4) 0.0239(10) Uani 1 1 d .
C84 C 0.3746(10) 0.5923(9) 0.8174(4) 0.0239(10) Uani 1 1 d .
C85 C 0.3198(10) 0.5993(8) 0.8524(4) 0.0239(10) Uani 1 1 d .
C86 C 0.3337(11) 0.5384(8) 0.8859(4) 0.0239(10) Uani 1 1 d .
C91 C 0.7590(10) 0.4427(9) 0.9034(4) 0.0235(10) Uani 1 1 d .
C92 C 0.8496(9) 0.4999(10) 0.8981(3) 0.0235(10) Uani 1 1 d .
C93 C 0.9493(10) 0.4778(9) 0.8773(3) 0.0235(10) Uani 1 1 d .
C94 C 0.9584(10) 0.3884(9) 0.8605(3) 0.0235(10) Uani 1 1 d .
C95 C 0.8675(10) 0.3296(9) 0.8662(4) 0.0235(10) Uani 1 1 d .
C96 C 0.7691(10) 0.3550(9) 0.8868(4) 0.0235(10) Uani 1 1 d .
C101 C 0.5945(9) 0.5804(9) 0.9210(3) 0.0214(9) Uani 1 1 d .
C102 C 0.6144(10) 0.6331(9) 0.8852(4) 0.0214(9) Uani 1 1 d .
C103 C 0.5660(10) 0.7185(8) 0.8791(4) 0.0214(9) Uani 1 1 d .
C104 C 0.4854(10) 0.7531(8) 0.9054(4) 0.0214(9) Uani 1 1 d .
C105 C 0.4575(10) 0.6981(8) 0.9407(4) 0.0214(9) Uani 1 1 d .
C106 C 0.5149(10) 0.6182(9) 0.9472(4) 0.0214(9) Uani 1 1 d .
C111 C 0.7175(10) 0.4896(8) 0.9803(4) 0.0228(10) Uani 1 1 d .
C112 C 0.7570(10) 0.4082(9) 0.9989(4) 0.0228(10) Uani 1 1 d .
C113 C 0.8088(10) 0.4046(8) 1.0374(4) 0.0228(10) Uani 1 1 d .
C114 C 0.8246(10) 0.4875(8) 1.0575(4) 0.0228(10) Uani 1 1 d .
C115 C 0.7920(10) 0.5712(8) 1.0409(4) 0.0228(10) Uani 1 1 d .
C116 C 0.7412(9) 0.5715(9) 1.0021(4) 0.0228(10) Uani 1 1 d .
N2 N 0.5572(8) 0.4014(6) 0.9394(3) 0.0153(12) Uani 1 1 d .
H2A H 0.5441 0.4009 0.9672 0.018 Uiso 1 1 calc R
H2B H 0.5942 0.3463 0.9341 0.018 Uiso 1 1 calc R
F62 F 0.5127(7) 0.2179(5) 0.9604(2) 0.0295(7) Uani 1 1 d .
F63 F 0.4897(7) 0.0402(5) 0.9366(2) 0.0295(7) Uani 1 1 d .
F64 F 0.3845(7) -0.0022(5) 0.8648(2) 0.0295(7) Uani 1 1 d .
F65 F 0.3097(7) 0.1375(5) 0.8154(2) 0.0295(7) Uani 1 1 d .
F66 F 0.3284(7) 0.3146(5) 0.8381(2) 0.0295(7) Uani 1 1 d .
F72 F 0.4567(7) 0.3876(6) 1.0159(2) 0.0338(8) Uani 1 1 d .
F73 F 0.2900(7) 0.3676(6) 1.0672(2) 0.0338(8) Uani 1 1 d .
F74 F 0.0736(6) 0.3458(6) 1.0417(2) 0.0338(8) Uani 1 1 d .
F75 F 0.0307(7) 0.3465(6) 0.9592(2) 0.0338(8) Uani 1 1 d .
F76 F 0.1969(7) 0.3693(6) 0.9052(2) 0.0338(8) Uani 1 1 d .
F82 F 0.5469(7) 0.3927(6) 0.8414(2) 0.0328(8) Uani 1 1 d .
F83 F 0.5145(6) 0.5108(6) 0.7805(2) 0.0328(8) Uani 1 1 d .
F84 F 0.3629(7) 0.6509(6) 0.7869(2) 0.0328(8) Uani 1 1 d .
F85 F 0.2442(7) 0.6693(6) 0.8567(2) 0.0328(8) Uani 1 1 d .
F86 F 0.2746(7) 0.5539(5) 0.9200(2) 0.0328(8) Uani 1 1 d .
F92 F 0.8492(6) 0.5892(7) 0.9134(2) 0.0343(8) Uani 1 1 d .
F93 F 1.0298(7) 0.5388(6) 0.8713(2) 0.0343(8) Uani 1 1 d .
F94 F 1.0449(7) 0.3619(6) 0.8399(2) 0.0343(8) Uani 1 1 d .
F95 F 0.8720(7) 0.2413(6) 0.8512(2) 0.0343(8) Uani 1 1 d .
F96 F 0.6909(7) 0.2912(6) 0.8908(3) 0.0343(8) Uani 1 1 d .
F102 F 0.6875(7) 0.6043(5) 0.8570(2) 0.0303(8) Uani 1 1 d .
F103 F 0.5858(7) 0.7654(5) 0.8446(2) 0.0303(8) Uani 1 1 d .
F104 F 0.4324(7) 0.8327(5) 0.8988(2) 0.0303(8) Uani 1 1 d .
F105 F 0.3789(7) 0.7298(5) 0.9662(2) 0.0303(8) Uani 1 1 d .
F106 F 0.4864(7) 0.5694(5) 0.9809(2) 0.0303(8) Uani 1 1 d .
F112 F 0.7452(7) 0.3236(5) 0.9792(2) 0.0289(8) Uani 1 1 d .
F113 F 0.8382(7) 0.3225(5) 1.0543(2) 0.0289(8) Uani 1 1 d .
F114 F 0.8716(6) 0.4848(5) 1.0967(2) 0.0289(8) Uani 1 1 d .
F115 F 0.8133(6) 0.6494(5) 1.0600(2) 0.0289(8) Uani 1 1 d .
F116 F 0.7139(7) 0.6534(5) 0.9880(2) 0.0289(8) Uani 1 1 d .
B11 B 0.4330(10) 0.3839(9) 0.9198(4) 0.0153(12) Uani 1 1 d .
B12 B 0.6550(10) 0.4797(8) 0.9345(4) 0.0153(12) Uani 1 1 d .

loop_
_atom_site_aniso_label
_atom_site_aniso_U_11
_atom_site_aniso_U_22
_atom_site_aniso_U_33
_atom_site_aniso_U_23
_atom_site_aniso_U_13
_atom_site_aniso_U_12
Pb1 0.01987(19) 0.01724(18) 0.01750(19) 0.00196(17) 0.00149(15) 0.00058(18)
Pb2 0.01768(18) 0.0232(2) 0.01548(18) -0.00100(18) 0.00020(15) -0.00029(19)
Se1 0.0196(5) 0.0230(5) 0.0180(5) 0.0003(4) -0.0008(4) -0.0005(4)
Se2 0.0171(5) 0.0226(5) 0.0245(6) -0.0042(5) -0.0013(4) -0.0006(4)
C201 0.020(2) 0.036(3) 0.027(2) 0.004(2) 0.0028(17) -0.0024(19)
C202 0.020(2) 0.036(3) 0.027(2) 0.004(2) 0.0028(17) -0.0024(19)
C203 0.020(2) 0.036(3) 0.027(2) 0.004(2) 0.0028(17) -0.0024(19)
C204 0.020(2) 0.036(3) 0.027(2) 0.004(2) 0.0028(17) -0.0024(19)
C205 0.030(3) 0.025(3) 0.028(3) 0.005(2) 0.007(2) -0.005(2)
C206 0.030(3) 0.025(3) 0.028(3) 0.005(2) 0.007(2) -0.005(2)
C207 0.030(3) 0.025(3) 0.028(3) 0.005(2) 0.007(2) -0.005(2)
C208 0.030(3) 0.025(3) 0.028(3) 0.005(2) 0.007(2) -0.005(2)
C209 0.030(3) 0.025(3) 0.028(3) 0.005(2) 0.007(2) -0.005(2)
C210 0.030(3) 0.025(3) 0.028(3) 0.005(2) 0.007(2) -0.005(2)
C211 0.026(2) 0.027(2) 0.022(2) 0.0062(17) 0.0043(16) 0.0062(18)
C212 0.026(2) 0.027(2) 0.022(2) 0.0062(17) 0.0043(16) 0.0062(18)
C213 0.026(2) 0.027(2) 0.022(2) 0.0062(17) 0.0043(16) 0.0062(18)
C251 0.020(2) 0.036(3) 0.027(2) 0.004(2) 0.0028(17) -0.0024(19)
C252 0.020(2) 0.036(3) 0.027(2) 0.004(2) 0.0028(17) -0.0024(19)
C253 0.020(2) 0.036(3) 0.027(2) 0.004(2) 0.0028(17) -0.0024(19)
C254 0.020(2) 0.036(3) 0.027(2) 0.004(2) 0.0028(17) -0.0024(19)
C255 0.025(2) 0.024(2) 0.040(3) -0.013(2) -0.003(2) 0.001(2)
C256 0.025(2) 0.024(2) 0.040(3) -0.013(2) -0.003(2) 0.001(2)
C257 0.025(2) 0.024(2) 0.040(3) -0.013(2) -0.003(2) 0.001(2)
C258 0.025(2) 0.024(2) 0.040(3) -0.013(2) -0.003(2) 0.001(2)
C259 0.025(2) 0.024(2) 0.040(3) -0.013(2) -0.003(2) 0.001(2)
C260 0.025(2) 0.024(2) 0.040(3) -0.013(2) -0.003(2) 0.001(2)
C261 0.026(2) 0.027(2) 0.022(2) 0.0062(17) 0.0043(16) 0.0062(18)
C262 0.026(2) 0.027(2) 0.022(2) 0.0062(17) 0.0043(16) 0.0062(18)
C263 0.026(2) 0.027(2) 0.022(2) 0.0062(17) 0.0043(16) 0.0062(18)
N201 0.026(2) 0.027(2) 0.022(2) 0.0062(17) 0.0043(16) 0.0062(18)
N202 0.026(2) 0.027(2) 0.022(2) 0.0062(17) 0.0043(16) 0.0062(18)
O1 0.017(2) 0.031(3) 0.023(3) 0.006(2) 0.005(2) 0.003(2)
O2 0.017(2) 0.031(3) 0.023(3) 0.006(2) 0.005(2) 0.003(2)
C1 0.026(3) 0.025(2) 0.023(2) 0.000(2) -0.0079(19) 0.004(2)
C2 0.026(3) 0.025(2) 0.023(2) 0.000(2) -0.0079(19) 0.004(2)
C3 0.026(3) 0.025(2) 0.023(2) 0.000(2) -0.0079(19) 0.004(2)
C4 0.026(3) 0.025(2) 0.023(2) 0.000(2) -0.0079(19) 0.004(2)
C5 0.026(3) 0.025(2) 0.023(2) 0.000(2) -0.0079(19) 0.004(2)
C6 0.026(3) 0.025(2) 0.023(2) 0.000(2) -0.0079(19) 0.004(2)
C11 0.032(3) 0.023(3) 0.034(3) 0.010(2) -0.006(2) -0.008(2)
C12 0.032(3) 0.023(3) 0.034(3) 0.010(2) -0.006(2) -0.008(2)
C13 0.032(3) 0.023(3) 0.034(3) 0.010(2) -0.006(2) -0.008(2)
C14 0.032(3) 0.023(3) 0.034(3) 0.010(2) -0.006(2) -0.008(2)
C15 0.032(3) 0.023(3) 0.034(3) 0.010(2) -0.006(2) -0.008(2)
C16 0.032(3) 0.023(3) 0.034(3) 0.010(2) -0.006(2) -0.008(2)
C21 0.024(2) 0.026(3) 0.025(2) 0.004(2) 0.007(2) 0.003(2)
C22 0.024(2) 0.026(3) 0.025(2) 0.004(2) 0.007(2) 0.003(2)
C23 0.024(2) 0.026(3) 0.025(2) 0.004(2) 0.007(2) 0.003(2)
C24 0.024(2) 0.026(3) 0.025(2) 0.004(2) 0.007(2) 0.003(2)
C25 0.024(2) 0.026(3) 0.025(2) 0.004(2) 0.007(2) 0.003(2)
C26 0.024(2) 0.026(3) 0.025(2) 0.004(2) 0.007(2) 0.003(2)
C31 0.022(2) 0.027(2) 0.020(2) 0.0023(19) 0.0023(19) 0.009(2)
C32 0.022(2) 0.027(2) 0.020(2) 0.0023(19) 0.0023(19) 0.009(2)
C33 0.022(2) 0.027(2) 0.020(2) 0.0023(19) 0.0023(19) 0.009(2)
C34 0.022(2) 0.027(2) 0.020(2) 0.0023(19) 0.0023(19) 0.009(2)
C35 0.022(2) 0.027(2) 0.020(2) 0.0023(19) 0.0023(19) 0.009(2)
C36 0.022(2) 0.027(2) 0.020(2) 0.0023(19) 0.0023(19) 0.009(2)
C41 0.020(2) 0.020(2) 0.025(2) 0.0027(19) 0.0038(19) -0.0019(19)
C42 0.020(2) 0.020(2) 0.025(2) 0.0027(19) 0.0038(19) -0.0019(19)
C43 0.020(2) 0.020(2) 0.025(2) 0.0027(19) 0.0038(19) -0.0019(19)
C44 0.020(2) 0.020(2) 0.025(2) 0.0027(19) 0.0038(19) -0.0019(19)
C45 0.020(2) 0.020(2) 0.025(2) 0.0027(19) 0.0038(19) -0.0019(19)
C46 0.020(2) 0.020(2) 0.025(2) 0.0027(19) 0.0038(19) -0.0019(19)
C51 0.021(2) 0.020(2) 0.026(2) 0.0046(19) 0.0011(19) -0.0059(19)
C52 0.021(2) 0.020(2) 0.026(2) 0.0046(19) 0.0011(19) -0.0059(19)
C53 0.021(2) 0.020(2) 0.026(2) 0.0046(19) 0.0011(19) -0.0059(19)
C54 0.021(2) 0.020(2) 0.026(2) 0.0046(19) 0.0011(19) -0.0059(19)
C55 0.021(2) 0.020(2) 0.026(2) 0.0046(19) 0.0011(19) -0.0059(19)
C56 0.021(2) 0.020(2) 0.026(2) 0.0046(19) 0.0011(19) -0.0059(19)
N1 0.017(4) 0.012(4) 0.013(4) 0.002(3) 0.003(3) 0.004(4)
F2 0.048(2) 0.0260(17) 0.0289(18) -0.0007(14) 0.0020(16) 0.0042(16)
F3 0.048(2) 0.0260(17) 0.0289(18) -0.0007(14) 0.0020(16) 0.0042(16)
F4 0.048(2) 0.0260(17) 0.0289(18) -0.0007(14) 0.0020(16) 0.0042(16)
F5 0.048(2) 0.0260(17) 0.0289(18) -0.0007(14) 0.0020(16) 0.0042(16)
F6 0.048(2) 0.0260(17) 0.0289(18) -0.0007(14) 0.0020(16) 0.0042(16)
F12 0.0314(18) 0.047(2) 0.0368(19) 0.0125(17) -0.0034(15) -0.0051(17)
F13 0.0314(18) 0.047(2) 0.0368(19) 0.0125(17) -0.0034(15) -0.0051(17)
F14 0.0314(18) 0.047(2) 0.0368(19) 0.0125(17) -0.0034(15) -0.0051(17)
F15 0.0314(18) 0.047(2) 0.0368(19) 0.0125(17) -0.0034(15) -0.0051(17)
F16 0.0314(18) 0.047(2) 0.0368(19) 0.0125(17) -0.0034(15) -0.0051(17)
F22 0.041(2) 0.036(2) 0.036(2) 0.0093(16) 0.0043(16) -0.0008(17)
F23 0.041(2) 0.036(2) 0.036(2) 0.0093(16) 0.0043(16) -0.0008(17)
F24 0.041(2) 0.036(2) 0.036(2) 0.0093(16) 0.0043(16) -0.0008(17)
F25 0.041(2) 0.036(2) 0.036(2) 0.0093(16) 0.0043(16) -0.0008(17)
F26 0.041(2) 0.036(2) 0.036(2) 0.0093(16) 0.0043(16) -0.0008(17)
F32 0.0336(19) 0.0253(17) 0.0303(18) -0.0009(14) 0.0092(14) -0.0024(14)
F33 0.0336(19) 0.0253(17) 0.0303(18) -0.0009(14) 0.0092(14) -0.0024(14)
F34 0.0336(19) 0.0253(17) 0.0303(18) -0.0009(14) 0.0092(14) -0.0024(14)
F35 0.0336(19) 0.0253(17) 0.0303(18) -0.0009(14) 0.0092(14) -0.0024(14)
F36 0.0336(19) 0.0253(17) 0.0303(18) -0.0009(14) 0.0092(14) -0.0024(14)
F42 0.0273(16) 0.0290(17) 0.0304(17) 0.0059(14) -0.0001(13) -0.0056(14)
F43 0.0273(16) 0.0290(17) 0.0304(17) 0.0059(14) -0.0001(13) -0.0056(14)
F44 0.0273(16) 0.0290(17) 0.0304(17) 0.0059(14) -0.0001(13) -0.0056(14)
F45 0.0273(16) 0.0290(17) 0.0304(17) 0.0059(14) -0.0001(13) -0.0056(14)
F46 0.0273(16) 0.0290(17) 0.0304(17) 0.0059(14) -0.0001(13) -0.0056(14)
F52 0.0357(19) 0.0307(18) 0.046(2) -0.0037(17) -0.0074(16) 0.0016(16)
F53 0.0357(19) 0.0307(18) 0.046(2) -0.0037(17) -0.0074(16) 0.0016(16)
F54 0.0357(19) 0.0307(18) 0.046(2) -0.0037(17) -0.0074(16) 0.0016(16)
F55 0.0357(19) 0.0307(18) 0.046(2) -0.0037(17) -0.0074(16) 0.0016(16)
F56 0.0357(19) 0.0307(18) 0.046(2) -0.0037(17) -0.0074(16) 0.0016(16)
B1 0.021(4) 0.006(4) 0.025(4) 0.000(3) 0.003(3) -0.001(3)
B2 0.021(4) 0.006(4) 0.025(4) 0.000(3) 0.003(3) -0.001(3)
C61 0.019(2) 0.015(2) 0.018(2) 0.0017(17) 0.0009(17) 0.0021(18)
C62 0.019(2) 0.015(2) 0.018(2) 0.0017(17) 0.0009(17) 0.0021(18)
C63 0.019(2) 0.015(2) 0.018(2) 0.0017(17) 0.0009(17) 0.0021(18)
C64 0.019(2) 0.015(2) 0.018(2) 0.0017(17) 0.0009(17) 0.0021(18)
C65 0.019(2) 0.015(2) 0.018(2) 0.0017(17) 0.0009(17) 0.0021(18)
C66 0.019(2) 0.015(2) 0.018(2) 0.0017(17) 0.0009(17) 0.0021(18)
C71 0.021(2) 0.023(2) 0.026(3) 0.001(2) 0.009(2) 0.001(2)
C72 0.021(2) 0.023(2) 0.026(3) 0.001(2) 0.009(2) 0.001(2)
C73 0.021(2) 0.023(2) 0.026(3) 0.001(2) 0.009(2) 0.001(2)
C74 0.021(2) 0.023(2) 0.026(3) 0.001(2) 0.009(2) 0.001(2)
C75 0.021(2) 0.023(2) 0.026(3) 0.001(2) 0.009(2) 0.001(2)
C76 0.021(2) 0.023(2) 0.026(3) 0.001(2) 0.009(2) 0.001(2)
C81 0.025(2) 0.018(2) 0.029(2) 0.005(2) -0.0051(19) -0.005(2)
C82 0.025(2) 0.018(2) 0.029(2) 0.005(2) -0.0051(19) -0.005(2)
C83 0.025(2) 0.018(2) 0.029(2) 0.005(2) -0.0051(19) -0.005(2)
C84 0.025(2) 0.018(2) 0.029(2) 0.005(2) -0.0051(19) -0.005(2)
C85 0.025(2) 0.018(2) 0.029(2) 0.005(2) -0.0051(19) -0.005(2)
C86 0.025(2) 0.018(2) 0.029(2) 0.005(2) -0.0051(19) -0.005(2)
C91 0.020(2) 0.034(3) 0.016(2) -0.0053(19) -0.0032(18) 0.003(2)
C92 0.020(2) 0.034(3) 0.016(2) -0.0053(19) -0.0032(18) 0.003(2)
C93 0.020(2) 0.034(3) 0.016(2) -0.0053(19) -0.0032(18) 0.003(2)
C94 0.020(2) 0.034(3) 0.016(2) -0.0053(19) -0.0032(18) 0.003(2)
C95 0.020(2) 0.034(3) 0.016(2) -0.0053(19) -0.0032(18) 0.003(2)
C96 0.020(2) 0.034(3) 0.016(2) -0.0053(19) -0.0032(18) 0.003(2)
C101 0.021(2) 0.021(2) 0.021(2) -0.0010(19) 0.0026(18) -0.0018(19)
C102 0.021(2) 0.021(2) 0.021(2) -0.0010(19) 0.0026(18) -0.0018(19)
C103 0.021(2) 0.021(2) 0.021(2) -0.0010(19) 0.0026(18) -0.0018(19)
C104 0.021(2) 0.021(2) 0.021(2) -0.0010(19) 0.0026(18) -0.0018(19)
C105 0.021(2) 0.021(2) 0.021(2) -0.0010(19) 0.0026(18) -0.0018(19)
C106 0.021(2) 0.021(2) 0.021(2) -0.0010(19) 0.0026(18) -0.0018(19)
C111 0.017(2) 0.022(3) 0.029(3) 0.0003(19) 0.0004(18) 0.0030(18)
C112 0.017(2) 0.022(3) 0.029(3) 0.0003(19) 0.0004(18) 0.0030(18)
C113 0.017(2) 0.022(3) 0.029(3) 0.0003(19) 0.0004(18) 0.0030(18)
C114 0.017(2) 0.022(3) 0.029(3) 0.0003(19) 0.0004(18) 0.0030(18)
C115 0.017(2) 0.022(3) 0.029(3) 0.0003(19) 0.0004(18) 0.0030(18)
C116 0.017(2) 0.022(3) 0.029(3) 0.0003(19) 0.0004(18) 0.0030(18)
N2 0.014(3) 0.014(3) 0.018(3) 0.000(2) 0.003(2) 0.003(2)
F62 0.043(2) 0.0201(15) 0.0253(16) 0.0023(13) -0.0112(14) 0.0026(15)
F63 0.043(2) 0.0201(15) 0.0253(16) 0.0023(13) -0.0112(14) 0.0026(15)
F64 0.043(2) 0.0201(15) 0.0253(16) 0.0023(13) -0.0112(14) 0.0026(15)
F65 0.043(2) 0.0201(15) 0.0253(16) 0.0023(13) -0.0112(14) 0.0026(15)
F66 0.043(2) 0.0201(15) 0.0253(16) 0.0023(13) -0.0112(14) 0.0026(15)
F72 0.0277(17) 0.052(2) 0.0221(16) 0.0029(15) 0.0028(14) -0.0015(17)
F73 0.0277(17) 0.052(2) 0.0221(16) 0.0029(15) 0.0028(14) -0.0015(17)
F74 0.0277(17) 0.052(2) 0.0221(16) 0.0029(15) 0.0028(14) -0.0015(17)
F75 0.0277(17) 0.052(2) 0.0221(16) 0.0029(15) 0.0028(14) -0.0015(17)
F76 0.0277(17) 0.052(2) 0.0221(16) 0.0029(15) 0.0028(14) -0.0015(17)
F82 0.0344(18) 0.0328(18) 0.0312(18) 0.0112(15) 0.0000(14) 0.0050(16)
F83 0.0344(18) 0.0328(18) 0.0312(18) 0.0112(15) 0.0000(14) 0.0050(16)
F84 0.0344(18) 0.0328(18) 0.0312(18) 0.0112(15) 0.0000(14) 0.0050(16)
F85 0.0344(18) 0.0328(18) 0.0312(18) 0.0112(15) 0.0000(14) 0.0050(16)
F86 0.0344(18) 0.0328(18) 0.0312(18) 0.0112(15) 0.0000(14) 0.0050(16)
F92 0.0297(18) 0.039(2) 0.0338(19) -0.0097(16) 0.0023(15) 0.0021(16)
F93 0.0297(18) 0.039(2) 0.0338(19) -0.0097(16) 0.0023(15) 0.0021(16)
F94 0.0297(18) 0.039(2) 0.0338(19) -0.0097(16) 0.0023(15) 0.0021(16)
F95 0.0297(18) 0.039(2) 0.0338(19) -0.0097(16) 0.0023(15) 0.0021(16)
F96 0.0297(18) 0.039(2) 0.0338(19) -0.0097(16) 0.0023(15) 0.0021(16)
F102 0.042(2) 0.0240(16) 0.0245(16) 0.0049(13) 0.0027(14) 0.0104(15)
F103 0.042(2) 0.0240(16) 0.0245(16) 0.0049(13) 0.0027(14) 0.0104(15)
F104 0.042(2) 0.0240(16) 0.0245(16) 0.0049(13) 0.0027(14) 0.0104(15)
F105 0.042(2) 0.0240(16) 0.0245(16) 0.0049(13) 0.0027(14) 0.0104(15)
F106 0.042(2) 0.0240(16) 0.0245(16) 0.0049(13) 0.0027(14) 0.0104(15)
F112 0.0325(18) 0.0284(18) 0.0258(17) -0.0001(13) -0.0106(14) 0.0006(14)
F113 0.0325(18) 0.0284(18) 0.0258(17) -0.0001(13) -0.0106(14) 0.0006(14)
F114 0.0325(18) 0.0284(18) 0.0258(17) -0.0001(13) -0.0106(14) 0.0006(14)
F115 0.0325(18) 0.0284(18) 0.0258(17) -0.0001(13) -0.0106(14) 0.0006(14)
F116 0.0325(18) 0.0284(18) 0.0258(17) -0.0001(13) -0.0106(14) 0.0006(14)
B11 0.014(3) 0.014(3) 0.018(3) 0.000(2) 0.003(2) 0.003(2)
B12 0.014(3) 0.014(3) 0.018(3) 0.000(2) 0.003(2) 0.003(2)

loop_
_atom_type_symbol
_atom_type_description
_atom_type_scat_dispersion_real
_atom_type_scat_dispersion_imag
_atom_type_scat_source
C C 0.0033 0.0016 'International Tables Vol C Tables 4.2.6.8 and 6.1.1.4'
H H 0 0 'International Tables Vol C Tables 4.2.6.8 and 6.1.1.4'
N N 0.0061 0.0033 'International Tables Vol C Tables 4.2.6.8 and 6.1.1.4'
O O 0.0106 0.006 'International Tables Vol C Tables 4.2.6.8 and 6.1.1.4'
F F 0.0171 0.0103 'International Tables Vol C Tables 4.2.6.8 and 6.1.1.4'
Se Se -0.0929 2.2259 'International Tables Vol C Tables 4.2.6.8 and 6.1.1.4'
Pb Pb -3.3944 10.1111 'International Tables Vol C Tables 4.2.6.8 and 6.1.1.4'
Na Na 0.0362 0.0249 'International Tables Vol C Tables 4.2.6.8 and 6.1.1.4'
B B 0.0013 0.0007 'International Tables Vol C Tables 4.2.6.8 and 6.1.1.4'

loop_
_geom_angle_atom_site_label_1
_geom_angle_atom_site_label_2
_geom_angle_atom_site_label_3
_geom_angle
O2 Pb1 O1 68.03(13)
O2 Pb1 N201 87.55(15)
O1 Pb1 N201 113.94(19)
O2 Pb1 Se1 127.32(12)
O1 Pb1 Se1 69.43(12)
N201 Pb1 Se1 82.53(11)
O2 Pb2 O1 67.46(13)
O2 Pb2 N202 109.22(18)
O1 Pb2 N202 94.98(17)
O2 Pb2 Se2 69.92(12)
O1 Pb2 Se2 132.08(11)
N202 Pb2 Se2 79.16(10)
C205 Se1 C204 98.7(6)
C205 Se1 Pb1 97.7(4)
C204 Se1 Pb1 90.0(4)
C255 Se2 C254 98.8(6)
C255 Se2 Pb2 98.6(4)
C254 Se2 Pb2 89.5(4)
C202 C201 H20A 109.5
C202 C201 H20B 109.5
H20A C201 H20B 109.5
C202 C201 H20C 109.5
H20A C201 H20C 109.5
H20B C201 H20C 109.5
O1 C202 C204 107.9(10)
O1 C202 C203 110.2(9)
C204 C202 C203 112.6(11)
O1 C202 C201 107.2(9)
C204 C202 C201 109.9(10)
C203 C202 C201 108.8(11)
C202 C203 H20D 109.5
C202 C203 H20E 109.5
H20D C203 H20E 109.5
C202 C203 H20F 109.5
H20D C203 H20F 109.5
H20E C203 H20F 109.5
C202 C204 Se1 116.2(9)
C202 C204 H20G 108.2
Se1 C204 H20G 108.2
C202 C204 H20H 108.2
Se1 C204 H20H 108.2
H20G C204 H20H 107.4
C206 C205 C210 121.7(12)
C206 C205 Se1 118.3(10)
C210 C205 Se1 118.8(9)
C205 C206 C207 119.8(12)
C205 C206 H206 120.1
C207 C206 H206 120.1
C208 C207 C206 117.3(12)
C208 C207 H207 121.3
C206 C207 H207 121.3
C207 C208 C209 123.5(13)
C207 C208 H208 118.3
C209 C208 H208 118.3
C210 C209 C208 118.9(12)
C210 C209 H209 120.5
C208 C209 H209 120.5
C209 C210 C205 117.6(11)
C209 C210 C211 117.2(11)
C205 C210 C211 124.9(11)
C210 C211 N201 117.7(9)
C210 C211 H21A 107.9
N201 C211 H21A 107.9
C210 C211 H21B 107.9
N201 C211 H21B 107.9
H21A C211 H21B 107.2
N201 C212 H21C 109.5
N201 C212 H21D 109.5
H21C C212 H21D 109.5
N201 C212 H21E 109.5
H21C C212 H21E 109.5
H21D C212 H21E 109.5
N201 C213 H21F 109.5
N201 C213 H21G 109.5
H21F C213 H21G 109.5
N201 C213 H21H 109.5
H21F C213 H21H 109.5
H21G C213 H21H 109.5
C252 C251 H25A 109.5
C252 C251 H25B 109.5
H25A C251 H25B 109.5
C252 C251 H25C 109.5
H25A C251 H25C 109.5
H25B C251 H25C 109.5
C253 C252 C254 114.4(11)
C253 C252 C251 109.4(11)
C254 C252 C251 104.7(10)
C253 C252 O2 114.3(9)
C254 C252 O2 107.2(10)
C251 C252 O2 106.1(9)
C252 C253 H25D 109.5
C252 C253 H25E 109.5
H25D C253 H25E 109.5
C252 C253 H25F 109.5
H25D C253 H25F 109.5
H25E C253 H25F 109.5
C252 C254 Se2 114.2(8)
C252 C254 H25G 108.7
Se2 C254 H25G 108.7
C252 C254 H25H 108.7
Se2 C254 H25H 108.7
H25G C254 H25H 107.6
C256 C255 C260 119.2(12)
C256 C255 Se2 121.0(11)
C260 C255 Se2 119.8(10)
C255 C256 C257 121.4(14)
C255 C256 H256 119.3
C257 C256 H256 119.3
C258 C257 C256 120.5(14)
C258 C257 H257 119.7
C256 C257 H257 119.7
C257 C258 C259 120.0(13)
C257 C258 H258 120
C259 C258 H258 120
C258 C259 C260 120.4(13)
C258 C259 H259 119.8
C260 C259 H259 119.8
C255 C260 C259 118.3(13)
C255 C260 C261 122.7(11)
C259 C260 C261 118.8(12)
N202 C261 C260 114.0(9)
N202 C261 H26A 108.7
C260 C261 H26A 108.7
N202 C261 H26B 108.7
C260 C261 H26B 108.7
H26A C261 H26B 107.6
N202 C262 H26C 109.5
N202 C262 H26D 109.5
H26C C262 H26D 109.5
N202 C262 H26E 109.5
H26C C262 H26E 109.5
H26D C262 H26E 109.5
N202 C263 H26F 109.5
N202 C263 H26G 109.5
H26F C263 H26G 109.5
N202 C263 H26H 109.5
H26F C263 H26H 109.5
H26G C263 H26H 109.5
C213 N201 C212 110.4(7)
C213 N201 C211 107.6(8)
C212 N201 C211 103.2(7)
C213 N201 Pb1 115.0(6)
C212 N201 Pb1 103.2(5)
C211 N201 Pb1 116.6(5)
C261 N202 C263 103.9(5)
C261 N202 C262 108.8(8)
C263 N202 C262 107.9(5)
C261 N202 Pb2 120.9(6)
C263 N202 Pb2 101.1(3)
C262 N202 Pb2 112.8(5)
C202 O1 Pb1 115.2(5)
C202 O1 Pb2 126.7(6)
Pb1 O1 Pb2 110.52(18)
C252 O2 Pb2 106.9(5)
C252 O2 Pb1 122.8(5)
Pb2 O2 Pb1 112.71(18)
C2 C1 C6 110.9(12)
C2 C1 B1 128.3(12)
C6 C1 B1 119.3(10)
F2 C2 C3 113.9(11)
F2 C2 C1 120.6(11)
C3 C2 C1 125.4(12)
F3 C3 C2 121.3(12)
F3 C3 C4 118.0(11)
C2 C3 C4 120.6(12)
F4 C4 C5 119.6(11)
F4 C4 C3 121.9(11)
C5 C4 C3 118.4(12)
F5 C5 C4 120.3(11)
F5 C5 C6 121.5(11)
C4 C5 C6 118.0(12)
F6 C6 C1 119.6(11)
F6 C6 C5 114.2(11)
C1 C6 C5 126.2(12)
C12 C11 C16 114.2(12)
C12 C11 B1 116.6(12)
C16 C11 B1 128.5(12)
F12 C12 C11 122.3(11)
F12 C12 C13 112.2(12)
C11 C12 C13 125.4(13)
F13 C13 C12 123.3(12)
F13 C13 C14 118.9(11)
C12 C13 C14 117.6(13)
F14 C14 C15 121.8(12)
F14 C14 C13 118.9(12)
C15 C14 C13 118.9(11)
F15 C15 C16 123.4(12)
F15 C15 C14 118.9(11)
C16 C15 C14 117.6(12)
F16 C16 C15 114.6(12)
F16 C16 C11 119.5(11)
C15 C16 C11 125.9(13)
C22 C21 C26 112.9(11)
C22 C21 B1 122.0(12)
C26 C21 B1 125.0(11)
C23 C22 F22 115.4(12)
C23 C22 C21 125.6(13)
F22 C22 C21 119.0(11)
C22 C23 F23 123.5(12)
C22 C23 C24 119.6(12)
F23 C23 C24 116.8(11)
F24 C24 C25 120.6(11)
F24 C24 C23 119.3(11)
C25 C24 C23 120.0(12)
F25 C25 C24 121.3(11)
F25 C25 C26 120.7(12)
C24 C25 C26 117.9(12)
F26 C26 C25 114.6(12)
F26 C26 C21 121.6(11)
C25 C26 C21 123.9(12)
C32 C31 C36 113.4(11)
C32 C31 B2 128.9(11)
C36 C31 B2 117.6(10)
C31 C32 C33 124.7(12)
C31 C32 F32 120.4(10)
C33 C32 F32 114.8(11)
C34 C33 F33 119.2(11)
C34 C33 C32 120.5(12)
F33 C33 C32 120.1(11)
C33 C34 F34 123.6(11)
C33 C34 C35 120.2(11)
F34 C34 C35 115.6(11)
F35 C35 C36 121.8(11)
F35 C35 C34 122.4(10)
C36 C35 C34 115.8(11)
F36 C36 C35 114.6(11)
F36 C36 C31 120.5(10)
C35 C36 C31 124.9(12)
C42 C41 C46 115.7(11)
C42 C41 B2 125.6(11)
C46 C41 B2 118.7(11)
F42 C42 C41 123.3(11)
F42 C42 C43 114.3(10)
C41 C42 C43 122.3(12)
F43 C43 C44 120.4(10)
F43 C43 C42 119.0(11)
C44 C43 C42 120.6(11)
F44 C44 C43 120.4(10)
F44 C44 C45 122.2(11)
C43 C44 C45 117.4(11)
F45 C45 C46 121.2(11)
F45 C45 C44 117.3(10)
C46 C45 C44 121.5(11)
F46 C46 C45 116.7(11)
F46 C46 C41 120.7(11)
C45 C46 C41 122.4(11)
C52 C51 C56 113.0(11)
C52 C51 B2 128.3(11)
C56 C51 B2 118.5(10)
F52 C52 C51 120.8(11)
F52 C52 C53 114.9(10)
C51 C52 C53 124.3(12)
F53 C53 C52 120.0(11)
F53 C53 C54 120.1(11)
C52 C53 C54 119.8(11)
F54 C54 C53 120.7(11)
F54 C54 C55 121.2(11)
C53 C54 C55 118.0(11)
F55 C55 C56 123.2(11)
F55 C55 C54 117.9(11)
C56 C55 C54 119.0(12)
C55 C56 F56 115.2(11)
C55 C56 C51 125.9(12)
F56 C56 C51 118.9(11)
B2 N1 B1 134.8(8)
B2 N1 H1A 103.5
B1 N1 H1A 103.5
B2 N1 H1B 103.5
B1 N1 H1B 103.5
H1A N1 H1B 105.3
C1 B1 C11 106.5(9)
C1 B1 C21 112.7(10)
C11 B1 C21 113.3(10)
C1 B1 N1 106.2(9)
C11 B1 N1 112.0(10)
C21 B1 N1 106.0(9)
N1 B2 C41 111.2(9)
N1 B2 C31 108.3(9)
C41 B2 C31 113.5(10)
N1 B2 C51 110.9(9)
C41 B2 C51 111.5(9)
C31 B2 C51 101.0(9)
C62 C61 C66 113.1(10)
C62 C61 B11 121.1(10)
C66 C61 B11 125.5(10)
C61 C62 C63 127.3(11)
C61 C62 F62 118.7(10)
C63 C62 F62 114.0(9)
F63 C63 C62 124.2(10)
F63 C63 C64 117.0(10)
C62 C63 C64 118.7(10)
F64 C64 C65 122.4(10)
F64 C64 C63 121.6(10)
C65 C64 C63 115.9(11)
F65 C65 C64 117.3(10)
F65 C65 C66 121.8(10)
C64 C65 C66 121.0(11)
F66 C66 C61 123.4(10)
F66 C66 C65 112.7(10)
C61 C66 C65 123.9(10)
C72 C71 C76 111.2(11)
C72 C71 B11 129.5(11)
C76 C71 B11 118.7(11)
C71 C72 F72 120.7(10)
C71 C72 C73 126.3(12)
F72 C72 C73 113.0(11)
F73 C73 C72 120.1(11)
F73 C73 C74 122.4(10)
C72 C73 C74 117.4(12)
C75 C74 F74 123.4(11)
C75 C74 C73 120.5(11)
F74 C74 C73 116.0(11)
F75 C75 C74 119.9(11)
F75 C75 C76 122.0(11)
C74 C75 C76 118.2(12)
F76 C76 C71 119.3(10)
F76 C76 C75 114.2(11)
C71 C76 C75 126.3(12)
C82 C81 C86 114.4(11)
C82 C81 B11 119.3(11)
C86 C81 B11 126.3(11)
F82 C82 C83 112.9(11)
F82 C82 C81 120.8(11)
C83 C82 C81 126.3(12)
F83 C83 C82 124.7(12)
F83 C83 C84 117.0(10)
C82 C83 C84 118.3(11)
F84 C84 C85 123.8(11)
F84 C84 C83 119.8(11)
C85 C84 C83 116.1(11)
C84 C85 F85 118.5(11)
C84 C85 C86 124.5(12)
F85 C85 C86 117.0(11)
F86 C86 C81 120.8(11)
F86 C86 C85 118.8(11)
C81 C86 C85 120.3(12)
C92 C91 C96 115.3(11)
C92 C91 B12 117.9(10)
C96 C91 B12 126.2(11)
C91 C92 F92 120.6(10)
C91 C92 C93 126.5(12)
F92 C92 C93 112.9(11)
F93 C93 C94 119.7(11)
F93 C93 C92 122.7(11)
C94 C93 C92 117.5(12)
F94 C94 C95 121.2(11)
F94 C94 C93 122.5(12)
C95 C94 C93 116.4(11)
F95 C95 C94 119.1(11)
F95 C95 C96 116.7(11)
C94 C95 C96 124.2(12)
F96 C96 C91 122.2(11)
F96 C96 C95 117.6(11)
C91 C96 C95 120.1(12)
C106 C101 C102 114.7(11)
C106 C101 B12 118.0(10)
C102 C101 B12 127.3(10)
F102 C102 C103 116.8(11)
F102 C102 C101 121.1(11)
C103 C102 C101 121.9(11)
F103 C103 C102 120.0(10)
F103 C103 C104 118.0(11)
C102 C103 C104 121.5(11)
F104 C104 C103 122.6(11)
F104 C104 C105 119.6(10)
C103 C104 C105 117.7(11)
F105 C105 C106 123.3(11)
F105 C105 C104 118.5(11)
C106 C105 C104 118.2(11)
F106 C106 C105 116.0(10)
F106 C106 C101 118.3(11)
C105 C106 C101 125.6(12)
C112 C111 C116 114.2(11)
C112 C111 B12 117.8(10)
C116 C111 B12 127.9(10)
F112 C112 C111 119.8(11)
F112 C112 C113 115.5(10)
C111 C112 C113 124.7(11)
F113 C113 C114 121.9(11)
F113 C113 C112 120.9(11)
C114 C113 C112 117.2(11)
C113 C114 C115 122.1(11)
C113 C114 F114 117.9(10)
C115 C114 F114 120.0(10)
F115 C115 C114 120.3(10)
F115 C115 C116 120.9(10)
C114 C115 C116 118.8(11)
F116 C116 C115 115.4(11)
F116 C116 C111 121.7(11)
C115 C116 C111 122.9(11)
B12 N2 B11 135.9(8)
B12 N2 H2A 103.2
B11 N2 H2A 103.2
B12 N2 H2B 103.2
B11 N2 H2B 103.2
H2A N2 H2B 105.2
N2 B11 C71 110.3(9)
N2 B11 C61 109.7(8)
C71 B11 C61 103.2(9)
N2 B11 C81 108.5(9)
C71 B11 C81 113.2(9)
C61 B11 C81 111.9(9)
N2 B12 C101 108.2(9)
N2 B12 C111 106.7(9)
C101 B12 C111 110.6(9)
N2 B12 C91 111.8(9)
C101 B12 C91 115.5(9)
C111 B12 C91 103.7(9)

loop_
_geom_bond_atom_site_label_1
_geom_bond_atom_site_label_2
_geom_bond_distance
Pb1 O2 2.272(5)
Pb1 O1 2.273(4)
Pb1 N201 2.455(5)
Pb1 Se1 3.1153(12)
Pb2 O2 2.260(4)
Pb2 O1 2.318(5)
Pb2 N202 2.475(5)
Pb2 Se2 3.1504(12)
Se1 C205 1.949(13)
Se1 C204 1.955(13)
Se2 C255 1.917(13)
Se2 C254 1.970(13)
C201 C202 1.521(17)
C201 H20A 0.98
C201 H20B 0.98
C201 H20C 0.98
C202 O1 1.465(13)
C202 C204 1.506(18)
C202 C203 1.511(14)
C203 H20D 0.98
C203 H20E 0.98
C203 H20F 0.98
C204 H20G 0.99
C204 H20H 0.99
C205 C206 1.373(18)
C205 C210 1.405(18)
C206 C207 1.415(19)
C206 H206 0.95
C207 C208 1.357(18)
C207 H207 0.95
C208 C209 1.399(17)
C208 H208 0.95
C209 C210 1.393(19)
C209 H209 0.95
C210 C211 1.521(13)
C211 N201 1.524(12)
C211 H21A 0.99
C211 H21B 0.99
C212 N201 1.469(12)
C212 H21C 0.98
C212 H21D 0.98
C212 H21E 0.98
C213 N201 1.453(13)
C213 H21F 0.98
C213 H21G 0.98
C213 H21H 0.98
C251 C252 1.580(18)
C251 H25A 0.98
C251 H25B 0.98
C251 H25C 0.98
C252 C253 1.481(19)
C252 C254 1.531(18)
C252 O2 1.600(13)
C253 H25D 0.98
C253 H25E 0.98
C253 H25F 0.98
C254 H25G 0.99
C254 H25H 0.99
C255 C256 1.34(2)
C255 C260 1.40(2)
C256 C257 1.412(17)
C256 H256 0.95
C257 C258 1.34(2)
C257 H257 0.95
C258 C259 1.36(2)
C258 H258 0.95
C259 C260 1.437(17)
C259 H259 0.95
C260 C261 1.564(18)
C261 N202 1.459(13)
C261 H26A 0.99
C261 H26B 0.99
C262 N202 1.561(14)
C262 H26C 0.98
C262 H26D 0.98
C262 H26E 0.98
C263 N202 1.5132
C263 H26F 0.98
C263 H26G 0.98
C263 H26H 0.98
C1 C2 1.398(17)
C1 C6 1.402(19)
C1 B1 1.584(18)
C2 F2 1.320(15)
C2 C3 1.378(17)
C3 F3 1.330(15)
C3 C4 1.385(18)
C4 F4 1.340(15)
C4 C5 1.376(18)
C5 F5 1.314(15)
C5 C6 1.417(18)
C6 F6 1.353(15)
C11 C12 1.36(2)
C11 C16 1.429(19)
C11 B1 1.631(18)
C12 F12 1.354(15)
C12 C13 1.417(18)
C13 F13 1.340(17)
C13 C14 1.450(19)
C14 F14 1.317(15)
C14 C15 1.43(2)
C15 F15 1.278(15)
C15 C16 1.380(18)
C16 F16 1.334(16)
C21 C22 1.357(18)
C21 C26 1.448(19)
C21 B1 1.651(17)
C22 C23 1.348(18)
C22 F22 1.357(16)
C23 F23 1.388(15)
C23 C24 1.398(18)
C24 F24 1.362(15)
C24 C25 1.372(18)
C25 F25 1.291(16)
C25 C26 1.383(18)
C26 F26 1.303(16)
C31 C32 1.376(18)
C31 C36 1.395(18)
C31 B2 1.671(17)
C32 C33 1.376(17)
C32 F32 1.382(15)
C33 C34 1.301(18)
C33 F33 1.360(15)
C34 F34 1.373(14)
C34 C35 1.451(18)
C35 F35 1.300(15)
C35 C36 1.387(17)
C36 F36 1.325(15)
C41 C42 1.359(17)
C41 C46 1.416(17)
C41 B2 1.647(17)
C42 F42 1.341(14)
C42 C43 1.435(17)
C43 F43 1.360(14)
C43 C44 1.379(17)
C44 F44 1.308(13)
C44 C45 1.386(17)
C45 F45 1.368(14)
C45 C46 1.381(17)
C46 F46 1.317(14)
C51 C52 1.370(17)
C51 C56 1.384(18)
C51 B2 1.702(18)
C52 F52 1.359(15)
C52 C53 1.380(17)
C53 F53 1.372(15)
C53 C54 1.384(18)
C54 F54 1.318(15)
C54 C55 1.385(17)
C55 F55 1.321(15)
C55 C56 1.356(17)
C56 F56 1.368(15)
N1 B2 1.613(15)
N1 B1 1.656(15)
N1 H1A 0.92
N1 H1B 0.92
C61 C62 1.356(15)
C61 C66 1.377(16)
C61 B11 1.656(16)
C62 C63 1.361(15)
C62 F62 1.371(13)
C63 F63 1.330(13)
C63 C64 1.430(15)
C64 F64 1.311(15)
C64 C65 1.383(16)
C65 F65 1.370(13)
C65 C66 1.395(16)
C66 F66 1.370(13)
C71 C72 1.378(18)
C71 C76 1.388(18)
C71 B11 1.651(16)
C72 F72 1.391(15)
C72 C73 1.401(16)
C73 F73 1.333(15)
C73 C74 1.408(18)
C74 C75 1.328(18)
C74 F74 1.366(14)
C75 F75 1.312(15)
C75 C76 1.420(16)
C76 F76 1.351(15)
C81 C82 1.374(18)
C81 C86 1.397(18)
C81 B11 1.670(17)
C82 F82 1.351(15)
C82 C83 1.355(17)
C83 F83 1.318(15)
C83 C84 1.453(18)
C84 F84 1.309(14)
C84 C85 1.318(18)
C85 F85 1.353(15)
C85 C86 1.406(17)
C86 F86 1.335(15)
C91 C92 1.365(18)
C91 C96 1.371(18)
C91 B12 1.686(17)
C92 F92 1.371(16)
C92 C93 1.405(16)
C93 F93 1.310(15)
C93 C94 1.395(18)
C94 F94 1.288(14)
C94 C95 1.383(18)
C95 F95 1.356(15)
C95 C96 1.399(17)
C96 F96 1.312(15)
C101 C106 1.386(16)
C101 C102 1.408(17)
C101 B12 1.670(17)
C102 F102 1.334(14)
C102 C103 1.364(17)
C103 F103 1.331(14)
C103 C104 1.382(17)
C104 F104 1.319(14)
C104 C105 1.433(17)
C105 F105 1.333(14)
C105 C106 1.348(18)
C106 F106 1.346(14)
C111 C112 1.393(17)
C111 C116 1.399(17)
C111 B12 1.673(17)
C112 F112 1.378(15)
C112 C113 1.398(17)
C113 F113 1.341(14)
C113 C114 1.368(17)
C114 C115 1.370(16)
C114 F114 1.393(14)
C115 F115 1.305(14)
C115 C116 1.398(17)
C116 F116 1.300(14)
N2 B12 1.623(15)
N2 B11 1.628(15)
N2 H2A 0.92
N2 H2B 0.92

loop_
_geom_torsion_atom_site_label_1
_geom_torsion_atom_site_label_2
_geom_torsion_atom_site_label_3
_geom_torsion_atom_site_label_4
_geom_torsion
O2 Pb1 Se1 C205 -43.5(4)
O1 Pb1 Se1 C205 -81.5(4)
N201 Pb1 Se1 C205 37.6(4)
O2 Pb1 Se1 C204 55.2(4)
O1 Pb1 Se1 C204 17.3(4)
N201 Pb1 Se1 C204 136.4(4)
O2 Pb2 Se2 C255 -74.0(5)
O1 Pb2 Se2 C255 -45.6(5)
N202 Pb2 Se2 C255 41.3(5)
O2 Pb2 Se2 C254 24.8(4)
O1 Pb2 Se2 C254 53.2(4)
N202 Pb2 Se2 C254 140.1(4)
O1 C202 C204 Se1 -51.0(12)
C203 C202 C204 Se1 70.9(13)
C201 C202 C204 Se1 -167.7(9)
C205 Se1 C204 C202 109.3(10)
Pb1 Se1 C204 C202 11.6(9)
C204 Se1 C205 C206 46.2(12)
Pb1 Se1 C205 C206 137.3(11)
C204 Se1 C205 C210 -145.8(11)
Pb1 Se1 C205 C210 -54.6(11)
C210 C205 C206 C207 11(2)
Se1 C205 C206 C207 178.6(10)
C205 C206 C207 C208 -9(2)
C206 C207 C208 C209 7(2)
C207 C208 C209 C210 -6(2)
C208 C209 C210 C205 8(2)
C208 C209 C210 C211 -178.8(12)
C206 C205 C210 C209 -10(2)
Se1 C205 C210 C209 -178.0(10)
C206 C205 C210 C211 176.7(13)
Se1 C205 C210 C211 9.1(18)
C209 C210 C211 N201 -97.6(14)
C205 C210 C211 N201 75.3(16)
C253 C252 C254 Se2 75.2(13)
C251 C252 C254 Se2 -165.1(9)
O2 C252 C254 Se2 -52.6(11)
C255 Se2 C254 C252 106.7(10)
Pb2 Se2 C254 C252 8.1(9)
C254 Se2 C255 C256 40.2(12)
Pb2 Se2 C255 C256 131.0(11)
C254 Se2 C255 C260 -139.4(11)
Pb2 Se2 C255 C260 -48.6(11)
C260 C255 C256 C257 2(2)
Se2 C255 C256 C257 -178.0(10)
C255 C256 C257 C258 -1(2)
C256 C257 C258 C259 -3(2)
C257 C258 C259 C260 5(2)
C256 C255 C260 C259 1(2)
Se2 C255 C260 C259 -179.8(10)
C256 C255 C260 C261 174.6(12)
Se2 C255 C260 C261 -5.8(18)
C258 C259 C260 C255 -4(2)
C258 C259 C260 C261 -178.1(12)
C255 C260 C261 N202 85.2(15)
C259 C260 C261 N202 -100.9(13)
C210 C211 N201 C213 58.7(12)
C210 C211 N201 C212 175.4(10)
C210 C211 N201 Pb1 -72.2(11)
O2 Pb1 N201 C213 11.6(7)
O1 Pb1 N201 C213 -53.0(7)
Se1 Pb1 N201 C213 -116.5(6)
O2 Pb1 N201 C212 -108.7(6)
O1 Pb1 N201 C212 -173.3(5)
Se1 Pb1 N201 C212 123.1(6)
O2 Pb1 N201 C211 138.9(5)
O1 Pb1 N201 C211 74.3(6)
Se1 Pb1 N201 C211 10.8(5)
C260 C261 N202 C263 179.3(8)
C260 C261 N202 C262 64.5(12)
C260 C261 N202 Pb2 -68.4(11)
O2 Pb2 N202 C261 70.2(7)
O1 Pb2 N202 C261 138.1(6)
Se2 Pb2 N202 C261 6.1(6)
O2 Pb2 N202 C263 -175.98(14)
O1 Pb2 N202 C263 -108.13(11)
Se2 Pb2 N202 C263 120.0(3)
O2 Pb2 N202 C262 -61.1(6)
O1 Pb2 N202 C262 6.8(6)
Se2 Pb2 N202 C262 -125.2(5)
C204 C202 O1 Pb1 78.9(9)
C203 C202 O1 Pb1 -44.5(11)
C201 C202 O1 Pb1 -162.8(7)
C204 C202 O1 Pb2 -134.8(8)
C203 C202 O1 Pb2 101.9(10)
C201 C202 O1 Pb2 -16.4(12)
O2 Pb1 O1 C202 160.4(6)
N201 Pb1 O1 C202 -122.9(6)
Se1 Pb1 O1 C202 -51.5(6)
O2 Pb1 O1 Pb2 8.7(2)
N201 Pb1 O1 Pb2 85.4(2)
Se1 Pb1 O1 Pb2 156.9(2)
O2 Pb2 O1 C202 -156.4(6)
N202 Pb2 O1 C202 94.8(7)
Se2 Pb2 O1 C202 174.7(6)
O2 Pb2 O1 Pb1 -8.8(2)
N202 Pb2 O1 Pb1 -117.53(15)
Se2 Pb2 O1 Pb1 -37.7(3)
C253 C252 O2 Pb2 -42.1(11)
C254 C252 O2 Pb2 85.8(9)
C251 C252 O2 Pb2 -162.8(7)
C253 C252 O2 Pb1 90.4(10)
C254 C252 O2 Pb1 -141.7(7)
C251 C252 O2 Pb1 -30.3(11)
O1 Pb2 O2 C252 146.7(5)
N202 Pb2 O2 C252 -125.9(5)
Se2 Pb2 O2 C252 -55.7(5)
O1 Pb2 O2 Pb1 8.9(3)
N202 Pb2 O2 Pb1 96.3(2)
Se2 Pb2 O2 Pb1 166.5(2)
O1 Pb1 O2 C252 -139.2(6)
N201 Pb1 O2 C252 103.7(6)
Se1 Pb1 O2 C252 -177.6(6)
O1 Pb1 O2 Pb2 -9.1(3)
N201 Pb1 O2 Pb2 -126.12(14)
Se1 Pb1 O2 Pb2 -47.4(2)
C6 C1 C2 F2 -179.9(11)
B1 C1 C2 F2 13.9(19)
C6 C1 C2 C3 -4.2(18)
B1 C1 C2 C3 -170.4(12)
F2 C2 C3 F3 -2.6(17)
C1 C2 C3 F3 -178.6(11)
F2 C2 C3 C4 -177.8(11)
C1 C2 C3 C4 6(2)
F3 C3 C4 F4 2.2(18)
C2 C3 C4 F4 177.4(12)
F3 C3 C4 C5 177.4(11)
C2 C3 C4 C5 -7.4(19)
F4 C4 C5 F5 -3.5(18)
C3 C4 C5 F5 -178.8(11)
F4 C4 C5 C6 -177.8(11)
C3 C4 C5 C6 6.9(18)
C2 C1 C6 F6 -176.7(11)
B1 C1 C6 F6 -9.1(17)
C2 C1 C6 C5 4.0(18)
B1 C1 C6 C5 171.6(12)
F5 C5 C6 F6 0.8(17)
C4 C5 C6 F6 175.0(11)
F5 C5 C6 C1 -179.9(12)
C4 C5 C6 C1 -5.7(19)
C16 C11 C12 F12 -175.5(12)
B1 C11 C12 F12 -4.0(19)
C16 C11 C12 C13 2(2)
B1 C11 C12 C13 173.2(12)
F12 C12 C13 F13 -3.8(19)
C11 C12 C13 F13 178.7(13)
F12 C12 C13 C14 -178.8(11)
C11 C12 C13 C14 4(2)
F13 C13 C14 F14 6.5(18)
C12 C13 C14 F14 -178.3(11)
F13 C13 C14 C15 179.0(11)
C12 C13 C14 C15 -5.8(18)
F14 C14 C15 F15 -4(2)
C13 C14 C15 F15 -176.2(12)
F14 C14 C15 C16 174.7(12)
C13 C14 C15 C16 2.4(19)
F15 C15 C16 F16 -0.4(19)
C14 C15 C16 F16 -179.0(11)
F15 C15 C16 C11 -177.8(13)
C14 C15 C16 C11 4(2)
C12 C11 C16 F16 177.1(12)
B1 C11 C16 F16 7(2)
C12 C11 C16 C15 -6(2)
B1 C11 C16 C15 -175.9(12)
C26 C21 C22 C23 -3.7(19)
B1 C21 C22 C23 178.8(12)
C26 C21 C22 F22 178.3(11)
B1 C21 C22 F22 0.9(18)
F22 C22 C23 F23 -1.2(18)
C21 C22 C23 F23 -179.2(12)
F22 C22 C23 C24 -177.4(11)
C21 C22 C23 C24 5(2)
C22 C23 C24 F24 179.4(11)
F23 C23 C24 F24 3.0(17)
C22 C23 C24 C25 -3.6(19)
F23 C23 C24 C25 180.0(11)
F24 C24 C25 F25 -4.9(18)
C23 C24 C25 F25 178.1(11)
F24 C24 C25 C26 179.1(11)
C23 C24 C25 C26 2.2(18)
F25 C25 C26 F26 0.5(17)
C24 C25 C26 F26 176.4(11)
F25 C25 C26 C21 -177.6(11)
C24 C25 C26 C21 -1.6(19)
C22 C21 C26 F26 -175.7(11)
B1 C21 C26 F26 1.6(18)
C22 C21 C26 C25 2.2(18)
B1 C21 C26 C25 179.6(11)
C36 C31 C32 C33 0.2(18)
B2 C31 C32 C33 -176.5(12)
C36 C31 C32 F32 175.4(10)
B2 C31 C32 F32 -1.3(19)
C31 C32 C33 C34 -5.6(19)
F32 C32 C33 C34 178.9(11)
C31 C32 C33 F33 178.1(11)
F32 C32 C33 F33 2.6(16)
F33 C33 C34 F34 -4.2(18)
C32 C33 C34 F34 179.5(11)
F33 C33 C34 C35 -175.5(10)
C32 C33 C34 C35 8.2(18)
C33 C34 C35 F35 175.3(11)
F34 C34 C35 F35 3.3(17)
C33 C34 C35 C36 -5.6(17)
F34 C34 C35 C36 -177.6(10)
F35 C35 C36 F36 -1.9(17)
C34 C35 C36 F36 178.9(10)
F35 C35 C36 C31 179.3(11)
C34 C35 C36 C31 0.2(18)
C32 C31 C36 F36 -176.4(10)
B2 C31 C36 F36 0.7(16)
C32 C31 C36 C35 2.3(18)
B2 C31 C36 C35 179.4(11)
C46 C41 C42 F42 -177.9(11)
B2 C41 C42 F42 -0.5(19)
C46 C41 C42 C43 0.4(18)
B2 C41 C42 C43 177.9(11)
F42 C42 C43 F43 -2.3(16)
C41 C42 C43 F43 179.2(11)
F42 C42 C43 C44 178.9(11)
C41 C42 C43 C44 0.5(19)
F43 C43 C44 F44 0.4(17)
C42 C43 C44 F44 179.1(11)
F43 C43 C44 C45 179.9(11)
C42 C43 C44 C45 -1.4(17)
F44 C44 C45 F45 2.4(17)
C43 C44 C45 F45 -177.2(10)
F44 C44 C45 C46 -179.1(11)
C43 C44 C45 C46 1.4(18)
F45 C45 C46 F46 2.0(17)
C44 C45 C46 F46 -176.5(11)
F45 C45 C46 C41 178.0(11)
C44 C45 C46 C41 -0.5(19)
C42 C41 C46 F46 175.4(11)
B2 C41 C46 F46 -2.2(17)
C42 C41 C46 C45 -0.4(18)
B2 C41 C46 C45 -178.0(11)
C56 C51 C52 F52 179.3(10)
B2 C51 C52 F52 3.3(19)
C56 C51 C52 C53 0.2(18)
B2 C51 C52 C53 -175.8(11)
F52 C52 C53 F53 -1.6(16)
C51 C52 C53 F53 177.5(11)
F52 C52 C53 C54 -177.4(10)
C51 C52 C53 C54 1.8(19)
F53 C53 C54 F54 5.3(17)
C52 C53 C54 F54 -178.9(11)
F53 C53 C54 C55 -178.3(11)
C52 C53 C54 C55 -2.5(17)
F54 C54 C55 F55 -1.7(18)
C53 C54 C55 F55 -178.1(11)
F54 C54 C55 C56 177.7(11)
C53 C54 C55 C56 1.3(17)
F55 C55 C56 F56 -0.6(17)
C54 C55 C56 F56 -180.0(11)
F55 C55 C56 C51 -179.8(11)
C54 C55 C56 C51 0.8(19)
C52 C51 C56 C55 -1.5(18)
B2 C51 C56 C55 174.9(11)
C52 C51 C56 F56 179.3(11)
B2 C51 C56 F56 -4.3(16)
C2 C1 B1 C11 102.7(14)
C6 C1 B1 C11 -62.4(14)
C2 C1 B1 C21 -22.0(17)
C6 C1 B1 C21 172.8(11)
C2 C1 B1 N1 -137.7(12)
C6 C1 B1 N1 57.1(13)
C12 C11 B1 C1 -63.8(14)
C16 C11 B1 C1 106.3(14)
C12 C11 B1 C21 60.6(14)
C16 C11 B1 C21 -129.3(13)
C12 C11 B1 N1 -179.5(11)
C16 C11 B1 N1 -9.4(16)
C22 C21 B1 C1 -52.8(16)
C26 C21 B1 C1 130.1(12)
C22 C21 B1 C11 -173.7(12)
C26 C21 B1 C11 9.1(16)
C22 C21 B1 N1 63.0(14)
C26 C21 B1 N1 -114.1(12)
B2 N1 B1 C1 148.5(11)
B2 N1 B1 C11 -95.6(13)
B2 N1 B1 C21 28.4(16)
B1 N1 B2 C41 7.8(17)
B1 N1 B2 C31 133.2(12)
B1 N1 B2 C51 -116.9(12)
C42 C41 B2 N1 -106.6(13)
C46 C41 B2 N1 70.8(13)
C42 C41 B2 C31 131.0(12)
C46 C41 B2 C31 -51.7(14)
C42 C41 B2 C51 17.8(16)
C46 C41 B2 C51 -164.9(10)
C32 C31 B2 N1 -134.4(12)
C36 C31 B2 N1 49.0(14)
C32 C31 B2 C41 -10.3(17)
C36 C31 B2 C41 173.1(10)
C32 C31 B2 C51 109.1(13)
C36 C31 B2 C51 -67.5(12)
C52 C51 B2 N1 -6.3(16)
C56 C51 B2 N1 177.9(10)
C52 C51 B2 C41 -130.8(12)
C56 C51 B2 C41 53.3(14)
C52 C51 B2 C31 108.4(13)
C56 C51 B2 C31 -67.5(12)
C66 C61 C62 C63 0.0(18)
B11 C61 C62 C63 174.1(11)
C66 C61 C62 F62 -178.2(10)
B11 C61 C62 F62 -4.1(16)
C61 C62 C63 F63 -179.3(11)
F62 C62 C63 F63 -1.1(17)
C61 C62 C63 C64 -1.7(19)
F62 C62 C63 C64 176.6(10)
F63 C63 C64 F64 -2.9(16)
C62 C63 C64 F64 179.2(11)
F63 C63 C64 C65 -179.0(10)
C62 C63 C64 C65 3.2(16)
F64 C64 C65 F65 0.4(16)
C63 C64 C65 F65 176.4(10)
F64 C64 C65 C66 -179.3(11)
C63 C64 C65 C66 -3.3(16)
C62 C61 C66 F66 179.4(11)
B11 C61 C66 F66 5.6(18)
C62 C61 C66 C65 0.0(17)
B11 C61 C66 C65 -173.8(11)
F65 C65 C66 F66 2.6(16)
C64 C65 C66 F66 -177.7(10)
F65 C65 C66 C61 -177.9(10)
C64 C65 C66 C61 1.7(18)
C76 C71 C72 F72 178.4(11)
B11 C71 C72 F72 8(2)
C76 C71 C72 C73 -1.7(19)
B11 C71 C72 C73 -172.4(12)
C71 C72 C73 F73 179.4(12)
F72 C72 C73 F73 -0.7(17)
C71 C72 C73 C74 4(2)
F72 C72 C73 C74 -176.5(11)
F73 C73 C74 C75 -178.3(12)
C72 C73 C74 C75 -2.6(19)
F73 C73 C74 F74 2.6(18)
C72 C73 C74 F74 178.3(11)
F74 C74 C75 F75 -1.3(19)
C73 C74 C75 F75 179.7(12)
F74 C74 C75 C76 179.1(11)
C73 C74 C75 C76 0.0(19)
C72 C71 C76 F76 -176.0(11)
B11 C71 C76 F76 -4.1(17)
C72 C71 C76 C75 -1.3(19)
B11 C71 C76 C75 170.6(11)
F75 C75 C76 F76 -2.6(17)
C74 C75 C76 F76 177.0(11)
F75 C75 C76 C71 -177.5(12)
C74 C75 C76 C71 2(2)
C86 C81 C82 F82 -179.9(10)
B11 C81 C82 F82 0.2(17)
C86 C81 C82 C83 -2.7(19)
B11 C81 C82 C83 177.3(11)
F82 C82 C83 F83 -0.2(17)
C81 C82 C83 F83 -177.5(11)
F82 C82 C83 C84 177.5(10)
C81 C82 C83 C84 0.1(19)
F83 C83 C84 F84 -3.9(16)
C82 C83 C84 F84 178.2(11)
F83 C83 C84 C85 -179.4(11)
C82 C83 C84 C85 2.7(17)
F84 C84 C85 F85 2.1(18)
C83 C84 C85 F85 177.4(10)
F84 C84 C85 C86 -178.2(11)
C83 C84 C85 C86 -2.9(18)
C82 C81 C86 F86 -175.9(11)
B11 C81 C86 F86 4.0(18)
C82 C81 C86 C85 2.5(17)
B11 C81 C86 C85 -177.6(11)
C84 C85 C86 F86 178.8(11)
F85 C85 C86 F86 -1.6(16)
C84 C85 C86 C81 0.3(19)
F85 C85 C86 C81 180.0(10)
C96 C91 C92 F92 180.0(10)
B12 C91 C92 F92 -8.2(16)
C96 C91 C92 C93 0.8(18)
B12 C91 C92 C93 172.7(11)
C91 C92 C93 F93 175.6(11)
F92 C92 C93 F93 -3.7(16)
C91 C92 C93 C94 -0.8(18)
F92 C92 C93 C94 180.0(10)
F93 C93 C94 F94 1.6(17)
C92 C93 C94 F94 178.1(11)
F93 C93 C94 C95 -176.5(10)
C92 C93 C94 C95 -0.1(16)
F94 C94 C95 F95 2.8(17)
C93 C94 C95 F95 -179.0(10)
F94 C94 C95 C96 -177.3(11)
C93 C94 C95 C96 0.9(18)
C92 C91 C96 F96 177.1(11)
B12 C91 C96 F96 6.0(19)
C92 C91 C96 C95 0.1(17)
B12 C91 C96 C95 -171.0(11)
F95 C95 C96 F96 1.8(16)
C94 C95 C96 F96 -178.1(11)
F95 C95 C96 C91 178.9(11)
C94 C95 C96 C91 -0.9(19)
C106 C101 C102 F102 -178.9(11)
B12 C101 C102 F102 0.8(19)
C106 C101 C102 C103 5.5(17)
B12 C101 C102 C103 -174.7(11)
F102 C102 C103 F103 5.2(17)
C101 C102 C103 F103 -179.0(11)
F102 C102 C103 C104 177.0(11)
C101 C102 C103 C104 -7.3(19)
F103 C103 C104 F104 -3.7(18)
C102 C103 C104 F104 -175.7(11)
F103 C103 C104 C105 174.6(11)
C102 C103 C104 C105 2.7(18)
F104 C104 C105 F105 -0.8(17)
C103 C104 C105 F105 -179.2(11)
F104 C104 C105 C106 -178.5(11)
C103 C104 C105 C106 3.1(17)
F105 C105 C106 F106 1.9(18)
C104 C105 C106 F106 179.4(10)
F105 C105 C106 C101 177.6(12)
C104 C105 C106 C101 -4.8(19)
C102 C101 C106 F106 176.2(11)
B12 C101 C106 F106 -3.5(16)
C102 C101 C106 C105 0.6(18)
B12 C101 C106 C105 -179.2(12)
C116 C111 C112 F112 -175.9(10)
B12 C111 C112 F112 0.9(16)
C116 C111 C112 C113 4.6(18)
B12 C111 C112 C113 -178.6(11)
F112 C112 C113 F113 -3.7(17)
C111 C112 C113 F113 175.8(11)
F112 C112 C113 C114 178.4(10)
C111 C112 C113 C114 -2.1(19)
F113 C113 C114 C115 -178.2(11)
C112 C113 C114 C115 -0.3(18)
F113 C113 C114 F114 -0.6(17)
C112 C113 C114 F114 177.3(10)
C113 C114 C115 F115 -176.7(11)
F114 C114 C115 F115 5.8(17)
C113 C114 C115 C116 -0.1(18)
F114 C114 C115 C116 -177.7(10)
F115 C115 C116 F116 -2.5(17)
C114 C115 C116 F116 -179.1(11)
F115 C115 C116 C111 179.5(11)
C114 C115 C116 C111 3.0(18)
C112 C111 C116 F116 177.2(11)
B12 C111 C116 F116 0.7(19)
C112 C111 C116 C115 -5.0(17)
B12 C111 C116 C115 178.6(11)
B12 N2 B11 C71 -119.3(12)
B12 N2 B11 C61 127.7(11)
B12 N2 B11 C81 5.2(16)
C72 C71 B11 N2 -12.2(17)
C76 C71 B11 N2 177.7(10)
C72 C71 B11 C61 104.9(14)
C76 C71 B11 C61 -65.2(13)
C72 C71 B11 C81 -134.0(13)
C76 C71 B11 C81 55.9(15)
C62 C61 B11 N2 46.7(14)
C66 C61 B11 N2 -139.9(11)
C62 C61 B11 C71 -70.8(13)
C66 C61 B11 C71 102.5(12)
C62 C61 B11 C81 167.2(11)
C66 C61 B11 C81 -19.5(15)
C82 C81 B11 N2 69.6(13)
C86 C81 B11 N2 -110.4(12)
C82 C81 B11 C71 -167.7(11)
C86 C81 B11 C71 12.4(17)
C82 C81 B11 C61 -51.6(14)
C86 C81 B11 C61 128.5(12)
B11 N2 B12 C101 27.8(15)
B11 N2 B12 C111 146.9(11)
B11 N2 B12 C91 -100.4(13)
C106 C101 B12 N2 59.1(13)
C102 C101 B12 N2 -120.6(12)
C106 C101 B12 C111 -57.4(13)
C102 C101 B12 C111 122.9(13)
C106 C101 B12 C91 -174.8(10)
C102 C101 B12 C91 5.5(17)
C112 C111 B12 N2 52.8(13)
C116 C111 B12 N2 -130.8(12)
C112 C111 B12 C101 170.3(10)
C116 C111 B12 C101 -13.3(16)
C112 C111 B12 C91 -65.3(13)
C116 C111 B12 C91 111.0(13)
C92 C91 B12 N2 -176.8(10)
C96 C91 B12 N2 -5.9(16)
C92 C91 B12 C101 59.0(14)
C96 C91 B12 C101 -130.1(12)
C92 C91 B12 C111 -62.2(13)
C96 C91 B12 C111 108.7(13)

loop_
_platon_squeeze_void_nr
_platon_squeeze_void_average_x
_platon_squeeze_void_average_y
_platon_squeeze_void_average_z
_platon_squeeze_void_volume
_platon_squeeze_void_count_electrons
_platon_squeeze_void_content
1 -0.113 0.110 -0.024 112 59 '2(CH2Cl2) '
2 0.112 0.610 0.024 113 59 '2(CH2Cl2) '
3 0.005 -0.065 0.249 181 91 '3(CH2Cl2) '
4 0.097 0.266 0.463 118 56 '2(CH2Cl2) '
5 -0.097 0.766 0.537 117 57 '2(CH2Cl2) '
6 -0.005 0.435 0.751 181 94 '3(CH2Cl2) '
7 0.395 0.838 0.811 10 5 ' '
8 0.605 0.338 0.189 10 4 ' '
